data_7158376
loop_
_publ_author_name
'Fuller, Rebecca O.'
'Taylor, Madeleine R.'
'Duggin, Margot'
'Bissember, Alex C.'
'Canty, Allan J.'
'Judd, Martyna M.'
'Cox, Nicholas'
'Moggach, Stephen A.'
'Turner, Gemma F.'

_publ_section_title
;
 Enhanced synthesis of oxo-verdazyl radicals bearing sterically-and
 electronically-diverse C3-substituents.
;
_journal_issue 46
_journal_name_full 'Organic &amp; biomolecular chemistry'
_journal_page_first 10120
_journal_page_last 10138
_journal_paper_doi 10.1039/d1ob01946e
_journal_volume 19
_journal_year 2021
_chemical_formula_moiety 'C8 H11 N5 O3 S'
_chemical_formula_sum 'C8 H11 N5 O3 S'
_chemical_formula_weight 257.28
_chemical_name_common 1,5-di(methylbenzene)-3-(4-nitro-thiophenyl-oxoverdazyl
_chemical_name_systematic 1,5-di(methylbenzene)-3-(4-nitro-thiophenyl-oxoverdazyl
_space_group_crystal_system monoclinic
_space_group_IT_number 14
_space_group_name_Hall '-P 2ybc'
_space_group_name_H-M_alt 'P 1 21/c 1'
_atom_sites_solution_hydrogens mixed
_audit_creation_date 2021-09-17
_audit_creation_method
;
Olex2 1.3
(compiled 2020.11.12 svn.r5f609507 for OlexSys, GUI svn.r6272)
;
_audit_update_record
;
2021-09-30 deposited with the CCDC.	2021-11-01 downloaded from the CCDC.
;
_cell_angle_alpha 90
_cell_angle_beta 105.809(2)
_cell_angle_gamma 90
_cell_formula_units_Z 4
_cell_length_a 8.73880(10)
_cell_length_b 8.73770(10)
_cell_length_c 15.3935(3)
_cell_measurement_reflns_used 8557
_cell_measurement_temperature 100.01(10)
_cell_measurement_theta_max 73.0630
_cell_measurement_theta_min 5.8520
_cell_volume 1130.94(3)
_computing_cell_refinement 'CrysAlisPro 1.171.41.104a (Rigaku OD, 2021)'
_computing_data_collection 'CrysAlisPro 1.171.41.104a (Rigaku OD, 2021)'
_computing_data_reduction 'CrysAlisPro 1.171.41.104a (Rigaku OD, 2021)'
_computing_molecular_graphics 'Olex2 1.3 (Dolomanov et al., 2009)'
_computing_publication_material 'Olex2 1.3 (Dolomanov et al., 2009)'
_computing_structure_refinement 'SHELXL 2018/3 (Sheldrick, 2015)'
_computing_structure_solution 'SHELXT 2018/2 (Sheldrick, 2018)'
_diffrn_ambient_temperature 100.15
_diffrn_detector_area_resol_mean 10.0000
_diffrn_detector_type HyPix
_diffrn_measured_fraction_theta_full 1.000
_diffrn_measured_fraction_theta_max 0.983
_diffrn_measurement_details
;
List of Runs (angles in degrees, time in seconds):

  # Type    Start    End  Width  t~exp~   \w     \q     \k     \f   Frames
#--------------------------------------------------------------------------
  1  \w    -81.00  14.00   0.50    1.00    --  -46.07 102.00  92.00  190
  2  \w    -14.00  81.00   0.50    1.00    --   46.07-102.00 -10.00  190
  3  \w   -174.00 -85.00   0.50    5.00    -- -102.29-102.00 -10.00  178
  4  \w   -106.00 -30.00   0.50    5.00    -- -102.29 102.00  92.00  152
  5  \w     30.00 106.00   0.50    5.00    --  102.29-102.00 -10.00  152
  6  \w     85.00 174.00   0.50    5.00    --  102.29 102.00  92.00  178
  7  \w    -26.00  29.00   0.50    1.00    --  -46.07  19.00  30.00  110
  8  \w   -119.00 -73.00   0.50    1.00    --  -46.07-125.00  60.00   92
  9  \w     74.00 119.00   0.50    1.00    --   46.07 125.00  60.00   90
 10  \w     74.00 119.00   0.50    1.00    --   46.07 125.00  90.00   90
 11  \w     31.00 119.00   0.50    1.00    --   46.07  57.00-180.00  176
 12  \w     74.00 119.00   0.50    1.00    --   46.07 125.00   0.00   90
 13  \w   -174.00 -84.00   0.50    5.00    -- -102.29 -65.00   8.87  180
 14  \w    -71.00 -30.00   0.50    5.00    -- -102.29  61.00  60.00   82
 15  \w    -71.00 -30.00   0.50    5.00    -- -102.29  61.00-120.00   82
 16  \w   -121.00 -30.00   0.50    5.00    -- -102.29 138.00-102.67  182
 17  \w   -174.00 -86.00   0.50    5.00    -- -102.29 -62.00 -66.20  176
 18  \w    -71.00 -30.00   0.50    5.00    -- -102.29  61.00 120.00   82
 19  \w   -105.00 -30.00   0.50    5.00    -- -102.29  77.00-120.00  150
 20  \w   -174.00 -90.00   0.50    5.00    -- -102.29 -46.00 -98.30  168
 21  \w    -71.00 -30.00   0.50    5.00    -- -102.29  61.00 -60.00   82
 22  \w   -174.00 -80.00   0.50    5.00    -- -102.29 -77.00-120.00  188
 23  \w   -174.00 -85.00   0.50    5.00    -- -102.29 -64.00  29.91  178
 24  \w     30.00 111.00   0.50    5.00    --  102.29-125.00-150.00  162
 25  \w     30.00 105.00   0.50    5.00    --  102.29 -77.00 -30.00  150
 26  \w     30.00 111.00   0.50    5.00    --  102.29-125.00-120.00  162
 27  \w     30.00  71.00   0.50    5.00    --  102.29 -61.00  30.00   82
 28  \w     90.00 174.00   0.50    5.00    --  102.29  45.00-180.00  168
 29  \w     30.00  71.00   0.50    5.00    --  102.29 -61.00   0.00   82
 30  \w     30.00 105.00   0.50    5.00    --  102.29 -94.00 150.00  150
 31  \w     24.00 119.00   0.50    1.00    --   46.07  77.00 -60.00  190
 32  \w     24.00 119.00   0.50    1.00    --   46.07  77.00  60.00  190
 33  \w     31.00 119.00   0.50    1.00    --   46.07  57.00  30.00  176
 34  \w     24.00 119.00   0.50    1.00    --   46.07  77.00  90.00  190
 35  \w     24.00 119.00   0.50    1.00    --   46.07  77.00-180.00  190
 36  \w     24.00 119.00   0.50    1.00    --   46.07  77.00-120.00  190
 37  \w   -176.00-110.00   0.50    5.00    -- -102.29 -30.00  90.00  132
;
_diffrn_measurement_device 'four-circle diffractometer'
_diffrn_measurement_device_type 'XtaLAB Synergy'
_diffrn_measurement_method '\w scans'
_diffrn_radiation_type CuK\a
_diffrn_radiation_wavelength 1.54184
_diffrn_reflns_av_R_equivalents 0.0525
_diffrn_reflns_av_unetI/netI 0.0265
_diffrn_reflns_Laue_measured_fraction_full 1.000
_diffrn_reflns_Laue_measured_fraction_max 0.983
_diffrn_reflns_limit_h_max 10
_diffrn_reflns_limit_h_min -10
_diffrn_reflns_limit_k_max 10
_diffrn_reflns_limit_k_min -10
_diffrn_reflns_limit_l_max 19
_diffrn_reflns_limit_l_min -19
_diffrn_reflns_number 20676
_diffrn_reflns_point_group_measured_fraction_full 1.000
_diffrn_reflns_point_group_measured_fraction_max 0.983
_diffrn_reflns_theta_full 67.684
_diffrn_reflns_theta_max 75.258
_diffrn_reflns_theta_min 5.261
_exptl_absorpt_coefficient_mu 2.643
_exptl_absorpt_correction_T_max 1.00000
_exptl_absorpt_correction_T_min 0.94991
_exptl_absorpt_correction_type multi-scan
_exptl_absorpt_process_details
;
CrysAlisPro 1.171.41.104a (Rigaku Oxford Diffraction, 2021)
Empirical absorption correction using spherical harmonics,
implemented in SCALE3 ABSPACK scaling algorithm.
;
_exptl_crystal_colour 'clear colourless'
_exptl_crystal_colour_lustre clear
_exptl_crystal_colour_primary colourless
_exptl_crystal_density_diffrn 1.511
_exptl_crystal_description block
_exptl_crystal_F_000 536
_exptl_crystal_size_max 0.033
_exptl_crystal_size_mid 0.031
_exptl_crystal_size_min 0.026
_refine_diff_density_max 0.325
_refine_diff_density_min -0.256
_refine_diff_density_rms 0.053
_refine_ls_extinction_method none
_refine_ls_goodness_of_fit_ref 1.089
_refine_ls_hydrogen_treatment mixed
_refine_ls_matrix_type full
_refine_ls_number_parameters 164
_refine_ls_number_reflns 2293
_refine_ls_number_restraints 0
_refine_ls_restrained_S_all 1.089
_refine_ls_R_factor_all 0.0439
_refine_ls_R_factor_gt 0.0382
_refine_ls_shift/su_max 0.001
_refine_ls_shift/su_mean 0.000
_refine_ls_structure_factor_coef Fsqd
_refine_ls_weighting_details 'w=1/[\s^2^(Fo^2^)+(0.0414P)^2^+0.8363P] where P=(Fo^2^+2Fc^2^)/3'
_refine_ls_weighting_scheme calc
_refine_ls_wR_factor_gt 0.0905
_refine_ls_wR_factor_ref 0.0937
_reflns_Friedel_coverage 0.000
_reflns_number_gt 2078
_reflns_number_total 2293
_reflns_threshold_expression 'I > 2\s(I)'
_cod_data_source_file d1ob01946e2.cif
_cod_data_source_block 13c
_cod_depositor_comments 'Adding full bibliography for 7158376--7158384.cif.'
_cod_database_code 7158376
_chemical_oxdiff_formula 'C8 H11 N5 O3 S'
_chemical_oxdiff_usercomment 'Rebecca Fuller - Tasmania'
_shelx_space_group_comment
;
The symmetry employed for this shelxl refinement is uniquely defined
by the following loop, which should always be used as a source of
symmetry information in preference to the above space-group names.
They are only intended as comments.
;
_olex2_refinement_description
;
1. Fixed Uiso
 At 1.2 times of:
  All C(H) groups
 At 1.5 times of:
  All C(H,H,H) groups
2.a Ternary CH refined with riding coordinates:
 C2(H2A)
2.b Aromatic/amide H refined with riding coordinates:
 C5(H5), C4(H4A)
2.c Idealised Me refined as rotating group:
 C8(H8A,H8B,H8C), C7(H7A,H7B,H7C)
;
_olex2_submission_special_instructions 'No special instructions were received'
_oxdiff_exptl_absorpt_empirical_details
;
Empirical correction (ABSPACK) includes:
- Absorption correction using spherical harmonics
- Frame scaling
;

loop_
_space_group_symop_operation_xyz
'x, y, z'
'-x, y+1/2, -z+1/2'
'-x, -y, -z'
'x, -y-1/2, z-1/2'

loop_
_atom_site_label
_atom_site_type_symbol
_atom_site_fract_x
_atom_site_fract_y
_atom_site_fract_z
_atom_site_U_iso_or_equiv
_atom_site_adp_type
_atom_site_occupancy
_atom_site_site_symmetry_order
_atom_site_calc_flag
_atom_site_refinement_flags_posn
_atom_site_refinement_flags_adp
_atom_site_refinement_flags_occupancy
_atom_site_disorder_assembly
_atom_site_disorder_group
S1 S 0.77387(5) 0.53298(5) 0.43057(3) 0.02092(14) Uani 1 1 d . . . . .
O1 O 0.38545(15) 0.67321(16) 0.19564(9) 0.0248(3) Uani 1 1 d . . . . .
O2 O 0.83144(17) 0.21951(18) 0.49427(10) 0.0309(3) Uani 1 1 d . . . . .
O3 O 0.97529(16) 0.14896(16) 0.40613(10) 0.0297(3) Uani 1 1 d . . . . .
N3 N 0.60927(18) 0.81217(19) 0.20711(11) 0.0221(3) Uani 1 1 d . . . . .
N1 N 0.49600(18) 0.7953(2) 0.32781(11) 0.0233(3) Uani 1 1 d . . . . .
N5 N 0.89650(18) 0.24428(19) 0.43410(11) 0.0230(3) Uani 1 1 d . . . . .
N2 N 0.63804(18) 0.8480(2) 0.39230(11) 0.0222(3) Uani 1 1 d . . . . .
N4 N 0.74704(18) 0.8848(2) 0.26398(11) 0.0220(3) Uani 1 1 d . . . . .
C1 C 0.4928(2) 0.7553(2) 0.24188(12) 0.0202(4) Uani 1 1 d . . . . .
C2 C 0.7748(2) 0.8275(2) 0.35591(12) 0.0206(4) Uani 1 1 d . . . . .
H2A H 0.865961 0.886186 0.395181 0.025 Uiso 1 1 calc R U . . .
C6 C 0.8816(2) 0.3938(2) 0.39512(12) 0.0206(4) Uani 1 1 d . . . . .
C5 C 0.9515(2) 0.4416(2) 0.33095(13) 0.0232(4) Uani 1 1 d . . . . .
H5 H 1.015050 0.378844 0.304211 0.028 Uiso 1 1 calc R U . . .
C3 C 0.8235(2) 0.6616(2) 0.35812(12) 0.0202(4) Uani 1 1 d . . . . .
C4 C 0.9171(2) 0.5962(2) 0.30967(14) 0.0244(4) Uani 1 1 d . . . . .
H4A H 0.954875 0.650218 0.266073 0.029 Uiso 1 1 calc R U . . .
C8 C 0.6273(3) 0.7509(3) 0.12283(13) 0.0309(5) Uani 1 1 d . . . . .
H8A H 0.688549 0.823016 0.096787 0.046 Uiso 1 1 calc R U . . .
H8B H 0.522151 0.735692 0.080541 0.046 Uiso 1 1 calc R U . . .
H8C H 0.683484 0.652784 0.134258 0.046 Uiso 1 1 calc R U . . .
C7 C 0.3786(2) 0.7337(3) 0.36919(15) 0.0321(5) Uani 1 1 d . . . . .
H7A H 0.411431 0.631291 0.393013 0.048 Uiso 1 1 calc R U . . .
H7B H 0.275336 0.727379 0.323933 0.048 Uiso 1 1 calc R U . . .
H7C H 0.369773 0.800870 0.418582 0.048 Uiso 1 1 calc R U . . .
H2 H 0.628(3) 0.947(3) 0.3978(14) 0.018(5) Uiso 1 1 d . . . . .
H4 H 0.727(3) 0.982(3) 0.2651(14) 0.018(5) Uiso 1 1 d . . . . .

loop_
_atom_site_aniso_label
_atom_site_aniso_U_11
_atom_site_aniso_U_22
_atom_site_aniso_U_33
_atom_site_aniso_U_23
_atom_site_aniso_U_13
_atom_site_aniso_U_12
S1 0.0172(2) 0.0263(2) 0.0204(2) -0.00045(17) 0.00706(16) 0.00081(17)
O1 0.0187(6) 0.0275(7) 0.0257(7) 0.0016(6) 0.0016(5) -0.0038(5)
O2 0.0300(7) 0.0373(8) 0.0273(7) 0.0077(6) 0.0109(6) 0.0007(6)
O3 0.0233(7) 0.0247(7) 0.0421(9) 0.0014(6) 0.0107(6) 0.0036(6)
N3 0.0177(7) 0.0274(8) 0.0221(8) -0.0009(6) 0.0068(6) -0.0033(6)
N1 0.0143(7) 0.0328(9) 0.0237(8) -0.0010(7) 0.0070(6) -0.0023(6)
N5 0.0152(7) 0.0266(8) 0.0255(8) 0.0014(7) 0.0030(6) -0.0011(6)
N2 0.0182(8) 0.0249(9) 0.0240(8) -0.0041(7) 0.0068(6) -0.0004(6)
N4 0.0190(8) 0.0208(9) 0.0265(8) -0.0002(6) 0.0068(6) -0.0029(6)
C1 0.0151(8) 0.0212(9) 0.0239(9) 0.0039(7) 0.0050(7) 0.0018(7)
C2 0.0155(8) 0.0227(9) 0.0236(9) -0.0016(7) 0.0053(7) -0.0009(7)
C6 0.0140(8) 0.0234(9) 0.0240(9) -0.0001(7) 0.0044(7) -0.0008(7)
C5 0.0187(9) 0.0237(10) 0.0293(10) -0.0032(8) 0.0102(7) 0.0004(7)
C3 0.0143(8) 0.0238(9) 0.0220(9) -0.0015(7) 0.0039(7) -0.0013(7)
C4 0.0200(9) 0.0266(10) 0.0301(10) 0.0006(8) 0.0125(8) -0.0011(8)
C8 0.0311(11) 0.0421(12) 0.0218(10) -0.0024(9) 0.0112(8) -0.0059(9)
C7 0.0202(10) 0.0479(13) 0.0321(11) 0.0017(10) 0.0137(8) -0.0035(9)

loop_
_atom_type_symbol
_atom_type_description
_atom_type_scat_dispersion_real
_atom_type_scat_dispersion_imag
_atom_type_scat_source
C C 0.0181 0.0091 'International Tables Vol C Tables 4.2.6.8 and 6.1.1.4'
H H 0.0000 0.0000 'International Tables Vol C Tables 4.2.6.8 and 6.1.1.4'
N N 0.0311 0.0180 'International Tables Vol C Tables 4.2.6.8 and 6.1.1.4'
O O 0.0492 0.0322 'International Tables Vol C Tables 4.2.6.8 and 6.1.1.4'
S S 0.3331 0.5567 'International Tables Vol C Tables 4.2.6.8 and 6.1.1.4'

loop_
_geom_angle_atom_site_label_1
_geom_angle_atom_site_label_2
_geom_angle_atom_site_label_3
_geom_angle
_geom_angle_site_symmetry_1
_geom_angle_site_symmetry_3
_geom_angle_publ_flag
C6 S1 C3 89.99(9) . . ?
N4 N3 C8 115.63(15) . . ?
C1 N3 N4 120.97(15) . . ?
C1 N3 C8 119.35(16) . . ?
N2 N1 C7 113.35(15) . . ?
C1 N1 N2 122.59(14) . . ?
C1 N1 C7 120.11(16) . . ?
O2 N5 C6 117.95(16) . . ?
O3 N5 O2 124.15(17) . . ?
O3 N5 C6 117.89(16) . . ?
N1 N2 C2 109.78(14) . . ?
N1 N2 H2 106.9(14) . . ?
C2 N2 H2 105.9(14) . . ?
N3 N4 C2 109.38(14) . . ?
N3 N4 H4 107.9(14) . . ?
C2 N4 H4 107.4(14) . . ?
O1 C1 N3 120.90(17) . . ?
O1 C1 N1 121.24(17) . . ?
N1 C1 N3 117.83(16) . . ?
N2 C2 H2A 107.8 . . ?
N2 C2 C3 111.31(15) . . ?
N4 C2 N2 113.12(15) . . ?
N4 C2 H2A 107.8 . . ?
N4 C2 C3 108.85(15) . . ?
C3 C2 H2A 107.8 . . ?
N5 C6 S1 120.67(14) . . ?
C5 C6 S1 114.01(14) . . ?
C5 C6 N5 125.29(17) . . ?
C6 C5 H5 124.6 . . ?
C6 C5 C4 110.79(17) . . ?
C4 C5 H5 124.6 . . ?
C2 C3 S1 121.54(13) . . ?
C4 C3 S1 111.91(15) . . ?
C4 C3 C2 126.43(17) . . ?
C5 C4 H4A 123.4 . . ?
C3 C4 C5 113.29(18) . . ?
C3 C4 H4A 123.4 . . ?
N3 C8 H8A 109.5 . . ?
N3 C8 H8B 109.5 . . ?
N3 C8 H8C 109.5 . . ?
H8A C8 H8B 109.5 . . ?
H8A C8 H8C 109.5 . . ?
H8B C8 H8C 109.5 . . ?
N1 C7 H7A 109.5 . . ?
N1 C7 H7B 109.5 . . ?
N1 C7 H7C 109.5 . . ?
H7A C7 H7B 109.5 . . ?
H7A C7 H7C 109.5 . . ?
H7B C7 H7C 109.5 . . ?

loop_
_geom_bond_atom_site_label_1
_geom_bond_atom_site_label_2
_geom_bond_distance
_geom_bond_site_symmetry_2
_geom_bond_publ_flag
S1 C6 1.7155(19) . ?
S1 C3 1.7200(19) . ?
O1 C1 1.240(2) . ?
O2 N5 1.231(2) . ?
O3 N5 1.231(2) . ?
N3 N4 1.430(2) . ?
N3 C1 1.366(2) . ?
N3 C8 1.451(2) . ?
N1 N2 1.438(2) . ?
N1 C1 1.361(2) . ?
N1 C7 1.450(2) . ?
N5 C6 1.428(2) . ?
N2 C2 1.462(2) . ?
N2 H2 0.88(2) . ?
N4 C2 1.458(2) . ?
N4 H4 0.87(2) . ?
C2 H2A 1.0000 . ?
C2 C3 1.509(3) . ?
C6 C5 1.362(3) . ?
C5 H5 0.9500 . ?
C5 C4 1.403(3) . ?
C3 C4 1.373(3) . ?
C4 H4A 0.9500 . ?
C8 H8A 0.9800 . ?
C8 H8B 0.9800 . ?
C8 H8C 0.9800 . ?
C7 H7A 0.9800 . ?
C7 H7B 0.9800 . ?
C7 H7C 0.9800 . ?

loop_
_geom_torsion_atom_site_label_1
_geom_torsion_atom_site_label_2
_geom_torsion_atom_site_label_3
_geom_torsion_atom_site_label_4
_geom_torsion
_geom_torsion_site_symmetry_1
_geom_torsion_site_symmetry_2
_geom_torsion_site_symmetry_3
_geom_torsion_site_symmetry_4
_geom_torsion_publ_flag
S1 C6 C5 C4 0.0(2) . . . . ?
S1 C3 C4 C5 -0.6(2) . . . . ?
O2 N5 C6 S1 -0.8(2) . . . . ?
O2 N5 C6 C5 177.05(18) . . . . ?
O3 N5 C6 S1 -179.93(13) . . . . ?
O3 N5 C6 C5 -2.1(3) . . . . ?
N3 N4 C2 N2 -56.3(2) . . . . ?
N3 N4 C2 C3 67.98(17) . . . . ?
N1 N2 C2 N4 48.1(2) . . . . ?
N1 N2 C2 C3 -74.80(18) . . . . ?
N5 C6 C5 C4 -177.94(17) . . . . ?
N2 N1 C1 O1 160.30(17) . . . . ?
N2 N1 C1 N3 -21.6(3) . . . . ?
N2 C2 C3 S1 -22.1(2) . . . . ?
N2 C2 C3 C4 162.09(18) . . . . ?
N4 N3 C1 O1 -169.42(16) . . . . ?
N4 N3 C1 N1 12.5(3) . . . . ?
N4 C2 C3 S1 -147.48(13) . . . . ?
N4 C2 C3 C4 36.7(2) . . . . ?
C1 N3 N4 C2 25.3(2) . . . . ?
C1 N1 N2 C2 -8.9(2) . . . . ?
C2 C3 C4 C5 175.53(17) . . . . ?
C6 S1 C3 C2 -175.83(15) . . . . ?
C6 S1 C3 C4 0.51(15) . . . . ?
C6 C5 C4 C3 0.4(2) . . . . ?
C3 S1 C6 N5 177.77(15) . . . . ?
C3 S1 C6 C5 -0.32(15) . . . . ?
C8 N3 N4 C2 -131.90(17) . . . . ?
C8 N3 C1 O1 -13.0(3) . . . . ?
C8 N3 C1 N1 168.86(17) . . . . ?
C7 N1 N2 C2 148.73(17) . . . . ?
C7 N1 C1 O1 4.2(3) . . . . ?
C7 N1 C1 N3 -177.76(17) . . . . ?
